data_2223246
loop_
_publ_author_name
'H\"okelek, Tuncer'
'Yal\,c\?in, Ergin'
'Sefero\(glu, Zeynel'
'\,Sahin, Ertan'

_publ_section_title
;
 5,6-Diphenylpyrazine-2,3-dicarbonitrile
;
_journal_coeditor_code XU2592
_journal_issue 9
_journal_name_full 'Acta Crystallographica Section E'
_journal_page_first o2225
_journal_paper_doi 10.1107/S1600536809033029
_journal_volume 65
_journal_year 2009
_chemical_formula_iupac 'C18 H10 N4'
_chemical_formula_moiety 'C18 H10 N4'
_chemical_formula_sum 'C18 H10 N4'
_chemical_formula_weight 282.31
_chemical_name_systematic
;
5,6-Diphenylpyrazine-2,3-dicarbonitrile
;
_space_group_IT_number 14
_symmetry_cell_setting monoclinic
_symmetry_space_group_name_Hall '-P 2yn'
_symmetry_space_group_name_H-M 'P 1 21/n 1'
_atom_sites_solution_hydrogens geom
_atom_sites_solution_primary direct
_atom_sites_solution_secondary difmap
_audit_creation_method SHELXL-97
_cell_angle_alpha 90.00
_cell_angle_beta 101.1080(10)
_cell_angle_gamma 90.00
_cell_formula_units_Z 4
_cell_length_a 9.2195(2)
_cell_length_b 7.2837(2)
_cell_length_c 21.5507(5)
_cell_measurement_reflns_used 4324
_cell_measurement_temperature 294(2)
_cell_measurement_theta_max 26.3643
_cell_measurement_theta_min 2.2715
_cell_volume 1420.06(6)
_computing_cell_refinement 'CrystalClear (Rigaku/MSC, 2005)'
_computing_data_collection 'CrystalClear (Rigaku/MSC, 2005)'
_computing_data_reduction 'CrystalClear (Rigaku/MSC, 2005)'
_computing_molecular_graphics 'ORTEP-3 for Windows (Farrugia, 1997)'
_computing_publication_material 'WinGX (Farrugia, 1999) and PLATON (Spek, 2009)'
_computing_structure_refinement 'SHELXL97 (Sheldrick, 2008)'
_computing_structure_solution 'SHELXS97 (Sheldrick, 2008)'
_diffrn_ambient_temperature 294(2)
_diffrn_measured_fraction_theta_full 0.997
_diffrn_measured_fraction_theta_max 0.997
_diffrn_measurement_device_type 'Rigaku R-AXIS RAPID-S'
_diffrn_measurement_method \w
_diffrn_radiation_monochromator graphite
_diffrn_radiation_source 'fine-focus sealed tube'
_diffrn_radiation_type MoK\a
_diffrn_radiation_wavelength 0.71073
_diffrn_reflns_av_R_equivalents 0.1371
_diffrn_reflns_av_sigmaI/netI 0.0817
_diffrn_reflns_limit_h_max 11
_diffrn_reflns_limit_h_min -11
_diffrn_reflns_limit_k_max 8
_diffrn_reflns_limit_k_min -9
_diffrn_reflns_limit_l_max 26
_diffrn_reflns_limit_l_min -26
_diffrn_reflns_number 28933
_diffrn_reflns_theta_full 26.42
_diffrn_reflns_theta_max 26.42
_diffrn_reflns_theta_min 2.27
_diffrn_standards_number 0
_exptl_absorpt_coefficient_mu 0.082
_exptl_absorpt_correction_type none
_exptl_crystal_colour colorless
_exptl_crystal_density_diffrn 1.320
_exptl_crystal_density_method 'not measured'
_exptl_crystal_description block
_exptl_crystal_F_000 584
_exptl_crystal_size_max 0.30
_exptl_crystal_size_mid 0.15
_exptl_crystal_size_min 0.10
_refine_diff_density_max 0.142
_refine_diff_density_min -0.175
_refine_ls_extinction_coef 0.039(5)
_refine_ls_extinction_expression Fc^*^=kFc[1+0.001xFc^2^\l^3^/sin(2\q)]^-1/4^
_refine_ls_extinction_method 'SHELXL97 (Sheldrick, 2008)'
_refine_ls_goodness_of_fit_ref 1.052
_refine_ls_hydrogen_treatment constr
_refine_ls_matrix_type full
_refine_ls_number_parameters 200
_refine_ls_number_reflns 2911
_refine_ls_number_restraints 0
_refine_ls_restrained_S_all 1.052
_refine_ls_R_factor_all 0.1051
_refine_ls_R_factor_gt 0.0569
_refine_ls_shift/su_max 0.000
_refine_ls_shift/su_mean 0.000
_refine_ls_structure_factor_coef Fsqd
_refine_ls_weighting_details 'calc w=1/[\s^2^(Fo^2^)+(0.0434P)^2^+0.1959P] where P=(Fo^2^+2Fc^2^)/3'
_refine_ls_weighting_scheme calc
_refine_ls_wR_factor_gt 0.1228
_refine_ls_wR_factor_ref 0.1454
_reflns_number_gt 1708
_reflns_number_total 2911
_reflns_threshold_expression I>2\s(I)
_cod_data_source_file xu2592.cif
_cod_data_source_block I
_cod_original_sg_symbol_H-M 'P 21/n'
_cod_database_code 2223246
_cod_database_fobs_code 2223246

loop_
_symmetry_equiv_pos_as_xyz
'x, y, z'
'-x+1/2, y+1/2, -z+1/2'
'-x, -y, -z'
'x-1/2, -y-1/2, z-1/2'

loop_
_atom_site_type_symbol
_atom_site_label
_atom_site_fract_x
_atom_site_fract_y
_atom_site_fract_z
_atom_site_U_iso_or_equiv
_atom_site_adp_type
_atom_site_calc_flag
_atom_site_refinement_flags
_atom_site_occupancy
_atom_site_disorder_assembly
_atom_site_disorder_group
N N1 0.9159(2) 0.0899(3) 0.77849(9) 0.0548(5) Uani d . 1 . .
N N2 1.1240(2) -0.0919(3) 0.72267(8) 0.0541(5) Uani d . 1 . .
N N3 1.1092(3) 0.1454(3) 0.92857(11) 0.0803(7) Uani d . 1 . .
N N4 1.4193(3) -0.1142(3) 0.84155(11) 0.0843(8) Uani d . 1 . .
C C1 0.6099(3) 0.0462(3) 0.70896(11) 0.0558(6) Uani d . 1 . .
H H1 0.6212 0.0037 0.7503 0.067 Uiso calc R 1 . .
C C2 0.4703(3) 0.0730(3) 0.67328(13) 0.0642(7) Uani d . 1 . .
H H2 0.3876 0.0446 0.6903 0.077 Uiso calc R 1 . .
C C3 0.4526(3) 0.1412(3) 0.61287(13) 0.0677(7) Uani d . 1 . .
H H3 0.3582 0.1564 0.5888 0.081 Uiso calc R 1 . .
C C4 0.5738(3) 0.1870(4) 0.58798(12) 0.0688(7) Uani d . 1 . .
H H4 0.5615 0.2378 0.5477 0.083 Uiso calc R 1 . .
C C5 0.7134(3) 0.1579(3) 0.62258(11) 0.0617(7) Uani d . 1 . .
H H5 0.7954 0.1887 0.6054 0.074 Uiso calc R 1 . .
C C6 0.7335(2) 0.0829(3) 0.68285(10) 0.0508(6) Uani d . 1 . .
C C7 0.9497(3) -0.1528(3) 0.62762(10) 0.0517(6) Uani d . 1 . .
C C8 0.8195(3) -0.2521(3) 0.60918(11) 0.0625(7) Uani d . 1 . .
H H8 0.7527 -0.2615 0.6363 0.075 Uiso calc R 1 . .
C C9 0.7894(3) -0.3364(4) 0.55095(13) 0.0717(7) Uani d . 1 . .
H H9 0.7027 -0.4035 0.5390 0.086 Uiso calc R 1 . .
C C10 0.8868(3) -0.3215(4) 0.51061(12) 0.0755(8) Uani d . 1 . .
H H10 0.8650 -0.3765 0.4709 0.091 Uiso calc R 1 . .
C C11 1.0169(3) -0.2254(4) 0.52857(12) 0.0746(8) Uani d . 1 . .
H H11 1.0829 -0.2163 0.5011 0.090 Uiso calc R 1 . .
C C12 1.0494(3) -0.1427(3) 0.58728(11) 0.0631(7) Uani d . 1 . .
H H12 1.1382 -0.0803 0.5997 0.076 Uiso calc R 1 . .
C C13 0.9860(2) -0.0659(3) 0.69065(10) 0.0496(6) Uani d . 1 . .
C C14 0.8827(2) 0.0355(3) 0.71825(10) 0.0490(5) Uani d . 1 . .
C C15 1.1567(2) -0.0300(3) 0.78196(10) 0.0526(6) Uani d . 1 . .
C C16 1.0523(2) 0.0551(3) 0.81061(10) 0.0521(6) Uani d . 1 . .
C C17 1.3043(3) -0.0720(3) 0.81610(11) 0.0617(7) Uani d . 1 . .
C C18 1.0848(3) 0.1071(3) 0.87641(12) 0.0592(6) Uani d . 1 . .

loop_
_atom_site_aniso_label
_atom_site_aniso_U_11
_atom_site_aniso_U_22
_atom_site_aniso_U_33
_atom_site_aniso_U_12
_atom_site_aniso_U_13
_atom_site_aniso_U_23
N1 0.0558(12) 0.0556(12) 0.0531(12) 0.0020(9) 0.0111(9) -0.0003(9)
N2 0.0506(12) 0.0585(12) 0.0535(12) 0.0001(9) 0.0109(9) 0.0005(9)
N3 0.0844(17) 0.0934(18) 0.0607(14) 0.0033(13) 0.0083(12) -0.0100(12)
N4 0.0646(16) 0.0988(19) 0.0842(17) 0.0087(13) 0.0009(13) -0.0086(13)
C1 0.0601(15) 0.0541(14) 0.0556(14) 0.0004(12) 0.0168(11) -0.0013(11)
C2 0.0530(15) 0.0619(16) 0.0793(18) 0.0008(12) 0.0171(13) -0.0019(13)
C3 0.0542(16) 0.0680(17) 0.0765(18) 0.0112(12) 0.0012(13) 0.0025(14)
C4 0.0691(18) 0.0709(17) 0.0646(16) 0.0123(14) 0.0083(14) 0.0117(13)
C5 0.0588(16) 0.0685(17) 0.0595(15) 0.0057(12) 0.0160(12) 0.0069(12)
C6 0.0518(14) 0.0493(13) 0.0519(13) 0.0046(10) 0.0112(10) -0.0019(10)
C7 0.0533(14) 0.0545(14) 0.0472(13) 0.0067(11) 0.0096(11) -0.0007(10)
C8 0.0597(15) 0.0671(17) 0.0614(15) 0.0027(13) 0.0134(12) -0.0081(13)
C9 0.0681(18) 0.0721(18) 0.0709(18) 0.0028(13) 0.0032(14) -0.0142(14)
C10 0.088(2) 0.0764(19) 0.0560(16) 0.0228(16) -0.0024(15) -0.0127(13)
C11 0.087(2) 0.083(2) 0.0592(16) 0.0206(17) 0.0273(15) 0.0004(14)
C12 0.0651(16) 0.0658(16) 0.0602(16) 0.0054(12) 0.0167(12) -0.0008(12)
C13 0.0503(13) 0.0514(14) 0.0480(13) -0.0014(11) 0.0118(10) 0.0014(10)
C14 0.0489(13) 0.0492(13) 0.0500(13) -0.0002(10) 0.0126(10) 0.0016(10)
C15 0.0490(13) 0.0574(14) 0.0505(14) -0.0016(11) 0.0072(10) 0.0011(11)
C16 0.0556(15) 0.0526(14) 0.0476(13) -0.0013(11) 0.0090(11) -0.0002(10)
C17 0.0594(16) 0.0664(17) 0.0586(15) -0.0014(13) 0.0095(13) -0.0045(12)
C18 0.0599(16) 0.0619(16) 0.0559(16) 0.0034(12) 0.0111(12) -0.0023(12)

loop_
_atom_type_symbol
_atom_type_description
_atom_type_scat_dispersion_real
_atom_type_scat_dispersion_imag
_atom_type_scat_source
C C 0.0030 0.0020 'International Tables Vol C Tables 4.2.6.8 and 6.1.1.4'
H H 0.0000 0.0000 'International Tables Vol C Tables 4.2.6.8 and 6.1.1.4'
N N 0.0060 0.0030 'International Tables Vol C Tables 4.2.6.8 and 6.1.1.4'

loop_
_geom_angle_atom_site_label_1
_geom_angle_atom_site_label_2
_geom_angle_atom_site_label_3
_geom_angle_site_symmetry_1
_geom_angle_site_symmetry_3
_geom_angle
_geom_angle_publ_flag
C14 N1 C16 . . 117.58(19) ?
C15 N2 C13 . . 117.57(19) ?
C2 C1 C6 . . 119.8(2) ?
C2 C1 H1 . . 120.1 ?
C6 C1 H1 . . 120.1 ?
C1 C2 H2 . . 119.8 ?
C3 C2 C1 . . 120.5(2) ?
C3 C2 H2 . . 119.8 ?
C2 C3 H3 . . 119.9 ?
C4 C3 C2 . . 120.1(2) ?
C4 C3 H3 . . 119.9 ?
C3 C4 C5 . . 119.9(2) ?
C3 C4 H4 . . 120.0 ?
C5 C4 H4 . . 120.0 ?
C4 C5 C6 . . 120.7(2) ?
C4 C5 H5 . . 119.6 ?
C6 C5 H5 . . 119.6 ?
C1 C6 C14 . . 120.0(2) ?
C5 C6 C1 . . 118.8(2) ?
C5 C6 C14 . . 121.2(2) ?
C8 C7 C13 . . 121.0(2) ?
C12 C7 C8 . . 119.2(2) ?
C12 C7 C13 . . 119.7(2) ?
C7 C8 H8 . . 119.9 ?
C9 C8 C7 . . 120.2(2) ?
C9 C8 H8 . . 119.9 ?
C8 C9 H9 . . 119.9 ?
C10 C9 C8 . . 120.1(3) ?
C10 C9 H9 . . 119.9 ?
C9 C10 C11 . . 120.2(2) ?
C9 C10 H10 . . 119.9 ?
C11 C10 H10 . . 119.9 ?
C10 C11 C12 . . 120.1(3) ?
C10 C11 H11 . . 119.9 ?
C12 C11 H11 . . 119.9 ?
C7 C12 H12 . . 120.0 ?
C11 C12 C7 . . 120.0(3) ?
C11 C12 H12 . . 120.0 ?
N2 C13 C7 . . 115.93(19) ?
N2 C13 C14 . . 120.28(19) ?
C14 C13 C7 . . 123.8(2) ?
N1 C14 C6 . . 116.61(19) ?
N1 C14 C13 . . 120.96(19) ?
C13 C14 C6 . . 122.43(19) ?
N2 C15 C16 . . 122.0(2) ?
N2 C15 C17 . . 115.6(2) ?
C16 C15 C17 . . 122.2(2) ?
N1 C16 C15 . . 121.2(2) ?
N1 C16 C18 . . 117.1(2) ?
C15 C16 C18 . . 121.7(2) ?
N4 C17 C15 . . 176.3(3) ?
N3 C18 C16 . . 178.8(3) ?

loop_
_geom_bond_atom_site_label_1
_geom_bond_atom_site_label_2
_geom_bond_site_symmetry_2
_geom_bond_distance
_geom_bond_publ_flag
N1 C14 . 1.335(3) ?
N1 C16 . 1.338(3) ?
N2 C13 . 1.339(3) ?
N2 C15 . 1.334(3) ?
C1 C2 . 1.380(3) ?
C1 H1 . 0.9300 ?
C2 H2 . 0.9300 ?
C3 C4 . 1.371(4) ?
C3 C2 . 1.374(3) ?
C3 H3 . 0.9300 ?
C4 H4 . 0.9300 ?
C5 C4 . 1.374(3) ?
C5 H5 . 0.9300 ?
C6 C1 . 1.391(3) ?
C6 C5 . 1.388(3) ?
C6 C14 . 1.480(3) ?
C7 C8 . 1.393(3) ?
C7 C12 . 1.383(3) ?
C8 C9 . 1.376(3) ?
C8 H8 . 0.9300 ?
C9 C10 . 1.369(4) ?
C9 H9 . 0.9300 ?
C10 C11 . 1.378(4) ?
C10 H10 . 0.9300 ?
C11 H11 . 0.9300 ?
C12 C11 . 1.381(3) ?
C12 H12 . 0.9300 ?
C13 C7 . 1.477(3) ?
C14 C13 . 1.422(3) ?
C15 C16 . 1.386(3) ?
C15 C17 . 1.450(3) ?
C17 N4 . 1.138(3) ?
C18 N3 . 1.138(3) ?
C18 C16 . 1.442(3) ?

loop_
_geom_torsion_atom_site_label_1
_geom_torsion_atom_site_label_2
_geom_torsion_atom_site_label_3
_geom_torsion_atom_site_label_4
_geom_torsion_site_symmetry_1
_geom_torsion_site_symmetry_2
_geom_torsion_site_symmetry_3
_geom_torsion_site_symmetry_4
_geom_torsion
_geom_torsion_publ_flag
C16 N1 C14 C6 . . . . -177.30(19) ?
C16 N1 C14 C13 . . . . 3.9(3) ?
C14 N1 C16 C15 . . . . 1.6(3) ?
C14 N1 C16 C18 . . . . -177.3(2) ?
C15 N2 C13 C14 . . . . 4.2(3) ?
C15 N2 C13 C7 . . . . -174.0(2) ?
C13 N2 C15 C16 . . . . 1.3(3) ?
C13 N2 C15 C17 . . . . 176.1(2) ?
C6 C1 C2 C3 . . . . -2.1(4) ?
C4 C3 C2 C1 . . . . -1.4(4) ?
C2 C3 C4 C5 . . . . 2.6(4) ?
C6 C5 C4 C3 . . . . -0.2(4) ?
C5 C6 C1 C2 . . . . 4.3(3) ?
C14 C6 C1 C2 . . . . -173.3(2) ?
C1 C6 C5 C4 . . . . -3.2(4) ?
C14 C6 C5 C4 . . . . 174.5(2) ?
C1 C6 C14 N1 . . . . -49.0(3) ?
C1 C6 C14 C13 . . . . 129.8(2) ?
C5 C6 C14 N1 . . . . 133.4(2) ?
C5 C6 C14 C13 . . . . -47.8(3) ?
C12 C7 C8 C9 . . . . -1.2(4) ?
C13 C7 C8 C9 . . . . -178.2(2) ?
C8 C7 C12 C11 . . . . 2.2(4) ?
C13 C7 C12 C11 . . . . 179.3(2) ?
C7 C8 C9 C10 . . . . -0.6(4) ?
C8 C9 C10 C11 . . . . 1.4(4) ?
C9 C10 C11 C12 . . . . -0.3(4) ?
C7 C12 C11 C10 . . . . -1.4(4) ?
N2 C13 C7 C12 . . . . -43.6(3) ?
N2 C13 C7 C8 . . . . 133.4(2) ?
C14 C13 C7 C8 . . . . -44.7(3) ?
C14 C13 C7 C12 . . . . 138.3(2) ?
N1 C14 C13 N2 . . . . -7.0(3) ?
N1 C14 C13 C7 . . . . 171.0(2) ?
C6 C14 C13 N2 . . . . 174.2(2) ?
C6 C14 C13 C7 . . . . -7.8(3) ?
N2 C15 C16 N1 . . . . -4.4(4) ?
N2 C15 C16 C18 . . . . 174.4(2) ?
C17 C15 C16 N1 . . . . -178.9(2) ?
C17 C15 C16 C18 . . . . 0.0(4) ?

loop_
_cod_related_entry_id
_cod_related_entry_database
_cod_related_entry_code
1 ChemSpider 265004
